data_7026361
loop_
_publ_author_name
'Lytwak, Lauren A.'
'Stanley, Julie M.'
'Mej\'ia, Michelle L'
'Holliday, Bradley J.'

_publ_section_title
;
 Synthesis, characterization, and photophysical properties of a
 thiophene-functionalized bis(pyrazolyl) pyridine (BPP) tricarbonyl
 rhenium(I) complex.
;
_journal_issue 33
_journal_name_full 'Dalton transactions (Cambridge, England : 2003)'
_journal_page_first 7692
_journal_page_last 7699
_journal_paper_doi 10.1039/c0dt00357c
_journal_volume 39
_journal_year 2010
_chemical_formula_moiety 'C21 H17 N5 S2'
_chemical_formula_sum 'C21 H17 N5 S2'
_chemical_formula_weight 403.52
_chemical_name_systematic
;
?
;
_space_group_IT_number 2
_symmetry_cell_setting triclinic
_symmetry_space_group_name_Hall '-P 1'
_symmetry_space_group_name_H-M 'P -1'
_atom_sites_solution_hydrogens geom
_atom_sites_solution_primary direct
_atom_sites_solution_secondary difmap
_audit_creation_method SHELXL-97
_cell_angle_alpha 100.221(8)
_cell_angle_beta 101.683(9)
_cell_angle_gamma 91.634(8)
_cell_formula_units_Z 4
_cell_length_a 10.045(2)
_cell_length_b 10.104(2)
_cell_length_c 20.422(4)
_cell_measurement_reflns_used 10240
_cell_measurement_temperature 233(2)
_cell_measurement_theta_max 27.5
_cell_measurement_theta_min 1
_cell_volume 1993.1(7)
_computing_cell_refinement 'CrystalClear 1.40 (Rigaku Inc., 2008)'
_computing_data_collection 'CrystalClear 1.40 (Rigaku Inc., 2008)'
_computing_data_reduction 'CrystalClear 1.40 (Rigaku Inc., 2008)'
_computing_molecular_graphics 'XL SHELXTL/PC, Siemens Analytical'
_computing_structure_refinement 'XL SHELXTL/PC, Siemens Analytical'
_computing_structure_solution
;SIR97 - Altomare A., Burla M.C., Camalli M., Cascarano G.L., Giacovazzo C.,
Guagliardi A., Moliterni A.G.G., Polidori G.,Spagna R.
;
_diffrn_ambient_temperature 233(2)
_diffrn_measured_fraction_theta_full 0.979
_diffrn_measured_fraction_theta_max 0.979
_diffrn_measurement_device_type 'Rigaku SCX-Mini with Mercury CCD'
_diffrn_measurement_method \w-scans
_diffrn_radiation_monochromator graphite
_diffrn_radiation_source 'fine-focus sealed tube'
_diffrn_radiation_type MoK\a
_diffrn_radiation_wavelength 0.71069
_diffrn_reflns_av_R_equivalents 0.0916
_diffrn_reflns_av_sigmaI/netI 0.0783
_diffrn_reflns_limit_h_max 12
_diffrn_reflns_limit_h_min -13
_diffrn_reflns_limit_k_max 13
_diffrn_reflns_limit_k_min -12
_diffrn_reflns_limit_l_max 26
_diffrn_reflns_limit_l_min -26
_diffrn_reflns_number 28171
_diffrn_reflns_theta_full 27.50
_diffrn_reflns_theta_max 27.50
_diffrn_reflns_theta_min 2.99
_exptl_absorpt_coefficient_mu 0.284
_exptl_absorpt_correction_T_max 0.9172
_exptl_absorpt_correction_T_min 0.8326
_exptl_absorpt_correction_type multi-scan
_exptl_crystal_colour Colorless
_exptl_crystal_density_diffrn 1.345
_exptl_crystal_density_method 'not measured'
_exptl_crystal_description Prism
_exptl_crystal_F_000 840
_exptl_crystal_size_max 0.67
_exptl_crystal_size_mid 0.39
_exptl_crystal_size_min 0.31
_refine_diff_density_max 0.509
_refine_diff_density_min -0.551
_refine_diff_density_rms 0.061
_refine_ls_extinction_method none
_refine_ls_goodness_of_fit_ref 1.056
_refine_ls_hydrogen_treatment constr
_refine_ls_matrix_type full
_refine_ls_number_parameters 635
_refine_ls_number_reflns 8946
_refine_ls_number_restraints 825
_refine_ls_restrained_S_all 1.091
_refine_ls_R_factor_all 0.0966
_refine_ls_R_factor_gt 0.0731
_refine_ls_shift/su_max 0.061
_refine_ls_shift/su_mean 0.002
_refine_ls_structure_factor_coef Fsqd
_refine_ls_weighting_details 'calc w=1/[\s^2^(Fo^2^)+(0.0505P)^2^+2.0873P] where P=(Fo^2^+2Fc^2^)/3'
_refine_ls_weighting_scheme calc
_refine_ls_wR_factor_gt 0.1668
_refine_ls_wR_factor_ref 0.1781
_reflns_number_gt 6903
_reflns_number_total 8946
_reflns_threshold_expression >2sigma(I)
_cod_data_source_file c0dt00357c.txt
_cod_data_source_block shelxl_2
_cod_depositor_comments
;
The following automatic conversions were performed:

'_symmetry_cell_setting' value 'Triclinic' changed to 'triclinic'
according to /home/saulius/struct/CIF-dictionaries/cif_core.dic
dictionary named 'cif_core.dic' version 2.4.2 from
2011-04-26.

'_exptl_absorpt_correction_type' value 'Multi-scan'
changed to 'multi-scan' according to
/home/saulius/struct/CIF-dictionaries/cif_core.dic dictionary named
'cif_core.dic' version 2.4.2 from 2011-04-26.

Automatic conversion script
Id: cif_fix_values 1891 2012-01-12 08:04:46Z andrius 
;
_cod_original_sg_symbol_H-M P-1
_cod_database_code 7026361

loop_
_symmetry_equiv_pos_as_xyz
'x, y, z'
'-x, -y, -z'

loop_
_atom_site_label
_atom_site_type_symbol
_atom_site_fract_x
_atom_site_fract_y
_atom_site_fract_z
_atom_site_U_iso_or_equiv
_atom_site_adp_type
_atom_site_occupancy
_atom_site_symmetry_multiplicity
_atom_site_calc_flag
_atom_site_refinement_flags
_atom_site_disorder_assembly
_atom_site_disorder_group
N6 N 0.1494(2) 0.2702(2) 0.64872(10) 0.0291(4) Uani 1 1 d . . .
N7 N 0.2325(3) -0.0698(2) 0.58693(11) 0.0399(5) Uani 1 1 d . . .
N8 N 0.2578(2) 0.26672(19) 0.85160(10) 0.0292(4) Uani 1 1 d . . .
N9 N 0.0340(2) 0.6900(2) 0.72559(12) 0.0385(5) Uani 1 1 d . . .
C1 C 0.1637(3) 0.2344(2) 0.88530(12) 0.0308(5) Uani 1 1 d . . .
N11 N -0.0704(2) 0.1428(2) 0.87111(11) 0.0368(5) Uani 1 1 d . . .
N12 N 0.6654(2) 0.4198(2) 0.82569(13) 0.0411(5) Uani 1 1 d . . .
N13 N 0.0326(3) 0.6082(2) 0.66510(12) 0.0387(5) Uani 1 1 d . . .
N14 N -0.1779(2) 0.1053(2) 0.81801(11) 0.0360(5) Uani 1 1 d . . .
N1 N 0.2881(3) -0.1519(2) 0.62952(12) 0.0394(5) Uani 1 1 d . . .
N2 N 0.6086(2) 0.3929(2) 0.87730(12) 0.0400(5) Uani 1 1 d . . .
C18 C 0.0289(3) 0.1854(2) 0.84324(12) 0.0294(5) Uani 1 1 d . . .
C19 C 0.0942(3) 0.3788(3) 0.62775(12) 0.0326(5) Uani 1 1 d . . .
C22 C 0.3829(3) 0.3128(2) 0.88752(13) 0.0330(5) Uani 1 1 d . . .
C23 C 0.1579(3) 0.1616(3) 0.60127(12) 0.0330(5) Uani 1 1 d . . .
C26 C 0.1169(3) 0.5025(2) 0.75167(13) 0.0315(5) Uani 1 1 d . . .
H26 H 0.1542 0.4358 0.7753 0.038 Uiso 1 1 calc R . .
C27 C 0.2166(3) 0.0453(2) 0.62850(13) 0.0324(5) Uani 1 1 d . . .
C30 C 0.0832(3) 0.4939(2) 0.68129(13) 0.0318(5) Uani 1 1 d . . .
C33 C 0.2616(3) 0.0367(2) 0.69694(13) 0.0318(5) Uani 1 1 d . . .
H33 H 0.2610 0.1037 0.7352 0.038 Uiso 1 1 calc R . .
C35 C 0.4796(3) 0.3497(2) 0.84730(13) 0.0336(5) Uani 1 1 d . . .
C36 C -0.0144(3) 0.1755(2) 0.77288(12) 0.0296(5) Uani 1 1 d . . .
H36 H 0.0364 0.1995 0.7423 0.035 Uiso 1 1 calc R . .
C39 C 0.1129(4) 0.1582(3) 0.53173(14) 0.0476(7) Uani 1 1 d . . .
H39 H 0.1206 0.0812 0.4997 0.057 Uiso 1 1 calc R . .
C40 C -0.3043(3) 0.0535(4) 0.83191(16) 0.0531(8) Uani 1 1 d . . .
H40A H -0.3169 -0.0430 0.8151 0.080 Uiso 1 1 calc R . .
H40B H -0.3803 0.0972 0.8093 0.080 Uiso 1 1 calc R . .
H40C H -0.2999 0.0718 0.8806 0.080 Uiso 1 1 calc R . .
C42 C 0.4539(3) 0.3497(3) 0.77730(13) 0.0344(5) Uani 1 1 d . . .
H42 H 0.3713 0.3241 0.7457 0.041 Uiso 1 1 calc R . .
C43 C 0.8076(3) 0.4723(4) 0.84277(19) 0.0561(8) Uani 1 1 d . . .
H43A H 0.8118 0.5680 0.8418 0.084 Uiso 1 1 calc R . .
H43B H 0.8559 0.4256 0.8099 0.084 Uiso 1 1 calc R . .
H43C H 0.8494 0.4584 0.8880 0.084 Uiso 1 1 calc R . .
C45 C 0.4178(3) 0.3271(4) 0.95833(15) 0.0503(8) Uani 1 1 d . . .
H45 H 0.5063 0.3583 0.9824 0.060 Uiso 1 1 calc R . .
C47 C 0.0459(4) 0.3827(3) 0.55920(14) 0.0486(7) Uani 1 1 d . . .
H47 H 0.0070 0.4599 0.5460 0.058 Uiso 1 1 calc R . .
C49 C 0.0565(4) 0.2713(3) 0.51122(15) 0.0566(9) Uani 1 1 d . . .
H49 H 0.0256 0.2721 0.4647 0.068 Uiso 1 1 calc R . .
C50 C 0.1903(3) 0.2478(4) 0.95592(14) 0.0487(7) Uani 1 1 d . . .
H50 H 0.1221 0.2258 0.9784 0.058 Uiso 1 1 calc R . .
C52 C 0.3171(4) -0.2880(3) 0.59943(18) 0.0562(8) Uani 1 1 d . . .
H52A H 0.4143 -0.2981 0.6109 0.084 Uiso 1 1 calc R . .
H52B H 0.2867 -0.3022 0.5503 0.084 Uiso 1 1 calc R . .
H52C H 0.2694 -0.3539 0.6172 0.084 Uiso 1 1 calc R . .
C55 C 0.3196(4) 0.2943(4) 0.99200(15) 0.0616(10) Uani 1 1 d . . .
H55 H 0.3406 0.3036 1.0396 0.074 Uiso 1 1 calc R . .
C3 C -0.0200(4) 0.8223(3) 0.72522(19) 0.0561(8) Uani 1 1 d . . .
H20A H 0.0485 0.8913 0.7518 0.084 Uiso 1 1 calc R . .
H3B H -0.1003 0.8265 0.7449 0.084 Uiso 1 1 calc R . .
H3C H -0.0443 0.8371 0.6788 0.084 Uiso 1 1 calc R . .
S1AA S 0.4318(2) -0.30615(15) 0.74898(9) 0.0528(4) Uani 0.56 1 d PDU A 1
C1AA C 0.3635(3) -0.1516(2) 0.75507(13) 0.0377(5) Uani 0.56 1 d PDU A 1
C2AA C 0.3659(5) -0.0940(5) 0.8185(3) 0.0498(9) Uani 0.56 1 d PDU A 1
H2AA H 0.3318 -0.0092 0.8301 0.060 Uiso 0.56 1 calc PR A 1
C3AA C 0.4237(7) -0.1695(6) 0.8676(3) 0.0510(6) Uani 0.56 1 d PDU A 1
H3AA H 0.4330 -0.1408 0.9147 0.061 Uiso 0.56 1 calc PR A 1
C4AA C 0.4645(8) -0.2893(6) 0.8383(3) 0.0510(6) Uani 0.56 1 d PDU A 1
H4AA H 0.5047 -0.3541 0.8625 0.061 Uiso 0.56 1 calc PR A 1
S1AB S 0.3663(2) -0.0571(2) 0.83707(11) 0.0509(5) Uani 0.44 1 d PDU A 2
C1AB C 0.3635(3) -0.1516(2) 0.75507(13) 0.0377(5) Uani 0.44 1 d PDU A 2
C2AB C 0.4243(7) -0.2721(6) 0.7624(4) 0.0498(9) Uani 0.44 1 d PDU A 2
H2AB H 0.4336 -0.3379 0.7251 0.060 Uiso 0.44 1 calc PR A 2
C3AB C 0.4706(10) -0.2863(8) 0.8304(4) 0.0510(6) Uani 0.44 1 d PDU A 2
H3AB H 0.5139 -0.3618 0.8432 0.061 Uiso 0.44 1 calc PR A 2
C4AB C 0.4457(8) -0.1793(8) 0.8753(3) 0.0510(6) Uani 0.44 1 d PDU A 2
H4AB H 0.4697 -0.1728 0.9228 0.061 Uiso 0.44 1 calc PR A 2
C24A C 0.3073(3) -0.0916(2) 0.69635(13) 0.0334(5) Uani 1 1 d U . .
S1AC S -0.1883(2) 0.1249(3) 0.62283(9) 0.0691(5) Uani 0.68 1 d PDU B 1
C1AC C -0.2394(3) 0.0882(3) 0.69161(13) 0.0391(6) Uani 0.68 1 d PDU B 1
C2AC C -0.3699(10) 0.0250(6) 0.6738(6) 0.071(2) Uani 0.68 1 d PDU B 1
H2AC H -0.4182 -0.0038 0.7042 0.085 Uiso 0.68 1 calc PR B 1
C3AC C -0.4201(8) 0.0104(8) 0.6004(3) 0.0776(18) Uani 0.68 1 d PDU B 1
H3AC H -0.5067 -0.0299 0.5779 0.093 Uiso 0.68 1 calc PR B 1
C4AC C -0.3326(6) 0.0590(8) 0.5680(3) 0.0640(16) Uani 0.68 1 d PDU B 1
H4AC H -0.3494 0.0567 0.5208 0.077 Uiso 0.68 1 calc PR B 1
S1AD S -0.3782(6) -0.0191(6) 0.6695(3) 0.0791(13) Uani 0.32 1 d PDU B 2
C1AD C -0.2394(3) 0.0882(3) 0.69161(13) 0.0391(6) Uani 0.32 1 d PDU B 2
C2AD C -0.2048(13) 0.1272(14) 0.6348(6) 0.059(3) Uani 0.32 1 d PDU B 2
H2AD H -0.1305 0.1868 0.6356 0.071 Uiso 0.32 1 calc PR B 2
C3AD C -0.3020(13) 0.0609(17) 0.5737(4) 0.062(2) Uani 0.32 1 d PDU B 2
H3AD H -0.2969 0.0740 0.5298 0.074 Uiso 0.32 1 calc PR B 2
C4AD C -0.3985(12) -0.0198(13) 0.5853(4) 0.067(3) Uani 0.32 1 d PDU B 2
H4AD H -0.4680 -0.0700 0.5514 0.081 Uiso 0.32 1 calc PR B 2
C31C C -0.1480(3) 0.1229(2) 0.75791(12) 0.0305(5) Uani 1 1 d DU . .
S1A S 0.17157(17) 0.59752(13) 0.91126(6) 0.0509(3) Uani 0.76 1 d PDU C 1
C1A C 0.0993(3) 0.6897(2) 0.85134(14) 0.0381(6) Uani 0.76 1 d PDU C 1
C2A C 0.0710(6) 0.8127(7) 0.8822(4) 0.0529(14) Uani 0.76 1 d PDU C 1
H2A H 0.0313 0.8782 0.8585 0.064 Uiso 0.76 1 calc PR C 1
C3A C 0.1086(8) 0.8321(7) 0.9560(3) 0.0589(14) Uani 0.76 1 d PDU C 1
H3A H 0.0957 0.9113 0.9854 0.071 Uiso 0.76 1 calc PR C 1
C4A C 0.1638(8) 0.7238(6) 0.9774(3) 0.0583(13) Uani 0.76 1 d PDU C 1
H4A H 0.1945 0.7183 1.0234 0.070 Uiso 0.76 1 calc PR C 1
S1AE S 0.0404(7) 0.8405(5) 0.8817(4) 0.0625(15) Uani 0.24 1 d PDU C 2
C1AE C 0.0993(3) 0.6897(2) 0.85134(14) 0.0381(6) Uani 0.24 1 d PDU C 2
C2AE C 0.1568(15) 0.6283(12) 0.9027(6) 0.055(3) Uani 0.24 1 d PDU C 2
H2AE H 0.1950 0.5444 0.8962 0.066 Uiso 0.24 1 calc PR C 2
C3AE C 0.153(3) 0.7067(18) 0.9692(4) 0.058(3) Uani 0.24 1 d PDU C 2
H3AE H 0.1882 0.6794 1.0106 0.069 Uiso 0.24 1 calc PR C 2
C4AE C 0.093(2) 0.8228(16) 0.9645(4) 0.051(3) Uani 0.24 1 d PDU C 2
H4AE H 0.0808 0.8864 1.0021 0.061 Uiso 0.24 1 calc PR C 2
C24 C 0.0840(3) 0.6294(3) 0.77959(13) 0.0339(5) Uani 1 1 d DU . .
S1AF S 0.73843(15) 0.50983(18) 0.68885(8) 0.0697(4) Uani 0.78 1 d PDU D 1
C1AF C 0.6016(3) 0.4172(3) 0.69938(16) 0.0452(7) Uani 0.78 1 d PDU D 1
C2AF C 0.5174(8) 0.3718(7) 0.6392(4) 0.0633(16) Uani 0.78 1 d PDU D 1
H2AF H 0.4366 0.3188 0.6347 0.076 Uiso 0.78 1 calc PR D 1
C3AF C 0.5598(7) 0.4103(7) 0.5824(3) 0.0671(13) Uani 0.78 1 d PDU D 1
H3AF H 0.5110 0.3864 0.5371 0.080 Uiso 0.78 1 calc PR D 1
C4AF C 0.6784(7) 0.4847(7) 0.6019(3) 0.0692(14) Uani 0.78 1 d PDU D 1
H4AF H 0.7235 0.5192 0.5718 0.083 Uiso 0.78 1 calc PR D 1
S1AG S 0.4832(7) 0.3587(8) 0.6266(4) 0.0713(19) Uani 0.22 1 d PDU D 2
C1AG C 0.6016(3) 0.4172(3) 0.69938(16) 0.0452(7) Uani 0.22 1 d PDU D 2
C2AG C 0.7023(13) 0.4917(15) 0.6864(8) 0.067(3) Uani 0.22 1 d PDU D 2
H2AG H 0.7768 0.5325 0.7205 0.080 Uiso 0.22 1 calc PR D 2
C3AG C 0.687(2) 0.504(3) 0.6170(6) 0.069(3) Uani 0.22 1 d PDU D 2
H3AG H 0.7497 0.5533 0.6002 0.083 Uiso 0.22 1 calc PR D 2
C4AG C 0.573(2) 0.437(2) 0.5788(5) 0.065(3) Uani 0.22 1 d PDU D 2
H4AG H 0.5449 0.4332 0.5316 0.079 Uiso 0.22 1 calc PR D 2
C31 C 0.5748(3) 0.3950(3) 0.76448(14) 0.0373(6) Uani 1 1 d DU . .

loop_
_atom_site_aniso_label
_atom_site_aniso_U_11
_atom_site_aniso_U_22
_atom_site_aniso_U_33
_atom_site_aniso_U_23
_atom_site_aniso_U_13
_atom_site_aniso_U_12
N6 0.0285(11) 0.0317(10) 0.0281(10) 0.0078(8) 0.0069(8) 0.0002(8)
N7 0.0494(14) 0.0322(11) 0.0391(12) 0.0031(9) 0.0150(10) 0.0032(10)
N8 0.0298(11) 0.0271(10) 0.0296(10) 0.0042(8) 0.0047(8) 0.0013(8)
N9 0.0423(13) 0.0294(11) 0.0478(13) 0.0121(9) 0.0134(10) 0.0078(9)
C1 0.0319(13) 0.0303(12) 0.0309(12) 0.0068(9) 0.0075(10) 0.0028(10)
N11 0.0368(12) 0.0421(12) 0.0320(11) 0.0057(9) 0.0103(9) -0.0047(10)
N12 0.0264(12) 0.0398(12) 0.0559(14) 0.0064(10) 0.0084(10) -0.0016(9)
N13 0.0435(13) 0.0344(11) 0.0421(12) 0.0154(9) 0.0106(10) 0.0057(10)
N14 0.0294(11) 0.0424(12) 0.0358(11) 0.0031(9) 0.0110(9) -0.0049(9)
N1 0.0450(14) 0.0299(11) 0.0445(12) 0.0010(9) 0.0177(10) 0.0039(9)
N2 0.0288(12) 0.0411(12) 0.0476(13) 0.0055(10) 0.0051(10) -0.0011(9)
C18 0.0293(13) 0.0281(11) 0.0321(12) 0.0051(9) 0.0102(10) 0.0016(9)
C19 0.0342(14) 0.0346(13) 0.0317(12) 0.0112(10) 0.0089(10) 0.0018(10)
C22 0.0298(13) 0.0310(12) 0.0358(13) 0.0044(10) 0.0028(10) 0.0026(10)
C23 0.0332(13) 0.0345(13) 0.0318(12) 0.0061(10) 0.0087(10) -0.0004(10)
C26 0.0321(13) 0.0288(12) 0.0365(13) 0.0100(10) 0.0100(10) 0.0043(10)
C27 0.0322(13) 0.0309(12) 0.0348(12) 0.0035(10) 0.0109(10) 0.0005(10)
C30 0.0311(13) 0.0303(12) 0.0371(13) 0.0122(10) 0.0093(10) 0.0035(10)
C33 0.0324(13) 0.0285(12) 0.0349(12) 0.0041(9) 0.0096(10) 0.0023(10)
C35 0.0280(13) 0.0295(12) 0.0413(13) 0.0050(10) 0.0046(10) 0.0011(10)
C36 0.0273(12) 0.0307(12) 0.0317(12) 0.0051(9) 0.0094(9) 0.0013(9)
C39 0.064(2) 0.0461(16) 0.0305(13) 0.0015(11) 0.0099(13) 0.0039(14)
C40 0.0418(17) 0.069(2) 0.0513(17) 0.0073(15) 0.0220(14) -0.0136(15)
C42 0.0276(13) 0.0330(13) 0.0405(13) 0.0046(10) 0.0049(10) -0.0006(10)
C43 0.0281(15) 0.064(2) 0.073(2) 0.0074(17) 0.0107(14) -0.0080(14)
C45 0.0370(16) 0.069(2) 0.0371(15) 0.0068(14) -0.0063(12) -0.0056(14)
C47 0.068(2) 0.0460(16) 0.0346(14) 0.0175(12) 0.0067(13) 0.0104(14)
C49 0.084(3) 0.0585(19) 0.0273(13) 0.0133(13) 0.0054(14) 0.0098(17)
C50 0.0436(17) 0.071(2) 0.0326(14) 0.0138(13) 0.0080(12) -0.0046(15)
C52 0.074(2) 0.0341(15) 0.063(2) -0.0014(14) 0.0300(18) 0.0119(15)
C55 0.056(2) 0.097(3) 0.0267(14) 0.0120(15) -0.0021(13) -0.0054(19)
C3 0.068(2) 0.0360(15) 0.072(2) 0.0200(15) 0.0207(18) 0.0186(15)
S1AA 0.0627(9) 0.0328(7) 0.0571(9) 0.0066(6) -0.0017(7) 0.0190(6)
C1AA 0.0343(12) 0.0311(11) 0.0487(13) 0.0092(10) 0.0095(10) 0.0016(10)
C2AA 0.0501(15) 0.0398(16) 0.0577(16) 0.0113(14) 0.0048(14) 0.0072(14)
C3AA 0.0532(12) 0.0422(9) 0.0558(11) 0.0167(9) 0.0003(9) 0.0087(9)
C4AA 0.0532(12) 0.0422(9) 0.0558(11) 0.0167(9) 0.0003(9) 0.0087(9)
S1AB 0.0551(11) 0.0490(11) 0.0546(12) 0.0194(9) 0.0158(9) 0.0111(9)
C1AB 0.0343(12) 0.0311(11) 0.0487(13) 0.0092(10) 0.0095(10) 0.0016(10)
C2AB 0.0501(15) 0.0398(16) 0.0577(16) 0.0113(14) 0.0048(14) 0.0072(14)
C3AB 0.0532(12) 0.0422(9) 0.0558(11) 0.0167(9) 0.0003(9) 0.0087(9)
C4AB 0.0532(12) 0.0422(9) 0.0558(11) 0.0167(9) 0.0003(9) 0.0087(9)
C24A 0.0299(13) 0.0296(12) 0.0420(13) 0.0050(10) 0.0123(10) 0.0009(10)
S1AC 0.0504(9) 0.1181(13) 0.0348(7) 0.0113(7) 0.0064(6) -0.0230(9)
C1AC 0.0300(13) 0.0498(14) 0.0365(12) 0.0069(11) 0.0060(10) -0.0016(11)
C2AC 0.061(3) 0.097(4) 0.047(3) 0.019(3) -0.005(3) -0.040(3)
C3AC 0.047(3) 0.122(4) 0.053(3) 0.007(3) -0.004(2) -0.024(3)
C4AC 0.039(3) 0.109(3) 0.039(2) 0.012(2) -0.003(2) 0.005(3)
S1AD 0.059(2) 0.109(3) 0.0581(19) 0.020(2) -0.0102(15) -0.042(2)
C1AD 0.0300(13) 0.0498(14) 0.0365(12) 0.0069(11) 0.0060(10) -0.0016(11)
C2AD 0.045(4) 0.081(5) 0.046(5) 0.001(4) 0.007(4) -0.005(4)
C3AD 0.042(4) 0.102(4) 0.039(4) 0.011(4) 0.005(3) 0.004(4)
C4AD 0.045(4) 0.103(5) 0.043(4) -0.002(4) 0.000(4) -0.005(4)
C31C 0.0286(13) 0.0292(12) 0.0348(12) 0.0047(9) 0.0100(10) 0.0026(9)
S1A 0.0704(8) 0.0440(6) 0.0378(5) 0.0037(4) 0.0133(5) 0.0093(5)
C1A 0.0374(14) 0.0335(12) 0.0460(14) 0.0048(11) 0.0176(11) 0.0002(10)
C2A 0.062(3) 0.041(3) 0.058(2) -0.006(2) 0.028(2) 0.016(2)
C3A 0.070(3) 0.054(2) 0.053(2) -0.009(2) 0.031(2) 0.002(2)
C4A 0.066(3) 0.060(3) 0.047(2) -0.001(2) 0.018(2) -0.005(2)
S1AE 0.072(3) 0.042(2) 0.077(3) -0.009(2) 0.038(2) 0.016(2)
C1AE 0.0374(14) 0.0335(12) 0.0460(14) 0.0048(11) 0.0176(11) 0.0002(10)
C2AE 0.060(4) 0.048(4) 0.055(4) -0.001(4) 0.019(4) 0.000(4)
C3AE 0.065(4) 0.054(4) 0.052(4) 0.002(4) 0.017(4) -0.003(4)
C4AE 0.061(5) 0.053(4) 0.044(4) 0.001(4) 0.031(4) 0.001(4)
C24 0.0320(13) 0.0304(12) 0.0421(13) 0.0090(10) 0.0124(11) 0.0013(10)
S1AF 0.0522(8) 0.0876(9) 0.0766(8) 0.0232(7) 0.0266(6) -0.0176(7)
C1AF 0.0385(15) 0.0466(15) 0.0563(16) 0.0136(13) 0.0198(12) 0.0039(12)
C2AF 0.056(3) 0.078(3) 0.059(3) 0.016(3) 0.016(2) -0.004(3)
C3AF 0.065(3) 0.083(3) 0.060(2) 0.023(2) 0.022(2) 0.001(2)
C4AF 0.069(3) 0.086(3) 0.063(3) 0.022(3) 0.033(2) -0.001(2)
S1AG 0.067(4) 0.097(4) 0.052(3) 0.015(2) 0.018(3) -0.008(3)
C1AG 0.0385(15) 0.0466(15) 0.0563(16) 0.0136(13) 0.0198(12) 0.0039(12)
C2AG 0.058(5) 0.077(4) 0.068(4) 0.015(4) 0.024(4) -0.003(4)
C3AG 0.061(4) 0.083(5) 0.069(5) 0.020(4) 0.024(4) -0.003(4)
C4AG 0.065(5) 0.078(5) 0.062(5) 0.024(4) 0.024(4) 0.001(5)
C31 0.0325(14) 0.0327(13) 0.0475(15) 0.0060(11) 0.0117(11) 0.0027(10)

loop_
_atom_type_symbol
_atom_type_description
_atom_type_scat_dispersion_real
_atom_type_scat_dispersion_imag
_atom_type_scat_source
C C 0.0033 0.0016 'International Tables Vol C Tables 4.2.6.8 and 6.1.1.4'
H H 0.0000 0.0000 'International Tables Vol C Tables 4.2.6.8 and 6.1.1.4'
N N 0.0061 0.0033 'International Tables Vol C Tables 4.2.6.8 and 6.1.1.4'
S S 0.1246 0.1234 'International Tables Vol C Tables 4.2.6.8 and 6.1.1.4'

loop_
_geom_angle_atom_site_label_1
_geom_angle_atom_site_label_2
_geom_angle_atom_site_label_3
_geom_angle
C23 N6 C19 118.2(2)
C27 N7 N1 104.6(2)
C1 N8 C22 118.5(2)
N13 N9 C24 112.0(2)
N13 N9 C3 118.5(2)
C24 N9 C3 129.4(3)
N8 C1 C50 122.6(2)
N8 C1 C18 115.9(2)
C50 C1 C18 121.5(2)
C18 N11 N14 104.7(2)
N2 N12 C31 112.3(2)
N2 N12 C43 117.6(2)
C31 N12 C43 130.1(3)
C30 N13 N9 105.1(2)
N11 N14 C31C 112.2(2)
N11 N14 C40 118.1(2)
C31C N14 C40 129.7(2)
N7 N1 C24A 112.3(2)
N7 N1 C52 118.1(2)
C24A N1 C52 129.6(3)
C35 N2 N12 104.4(2)
N11 C18 C36 111.6(2)
N11 C18 C1 120.9(2)
C36 C18 C1 127.5(2)
N6 C19 C47 122.5(2)
N6 C19 C30 116.5(2)
C47 C19 C30 121.0(2)
N8 C22 C45 122.2(3)
N8 C22 C35 115.4(2)
C45 C22 C35 122.4(2)
N6 C23 C39 122.7(2)
N6 C23 C27 114.8(2)
C39 C23 C27 122.4(2)
C24 C26 C30 105.9(2)
C24 C26 H26 127.1
C30 C26 H26 127.1
N7 C27 C33 111.5(2)
N7 C27 C23 121.4(2)
C33 C27 C23 127.1(2)
N13 C30 C26 111.2(2)
N13 C30 C19 120.7(2)
C26 C30 C19 128.1(2)
C24A C33 C27 105.4(2)
C24A C33 H33 127.3
C27 C33 H33 127.3
N2 C35 C42 111.6(2)
N2 C35 C22 120.8(2)
C42 C35 C22 127.6(2)
C31C C36 C18 105.2(2)
C31C C36 H36 127.4
C18 C36 H36 127.4
C49 C39 C23 118.2(3)
C49 C39 H39 120.9
C23 C39 H39 120.9
N14 C40 H40A 109.5
N14 C40 H40B 109.5
H40A C40 H40B 109.5
N14 C40 H40C 109.5
H40A C40 H40C 109.5
H40B C40 H40C 109.5
C31 C42 C35 105.6(2)
C31 C42 H42 127.2
C35 C42 H42 127.2
N12 C43 H43A 109.5
N12 C43 H43B 109.5
H43A C43 H43B 109.5
N12 C43 H43C 109.5
H43A C43 H43C 109.5
H43B C43 H43C 109.5
C55 C45 C22 118.4(3)
C55 C45 H45 120.8
C22 C45 H45 120.8
C49 C47 C19 118.6(3)
C49 C47 H47 120.7
C19 C47 H47 120.7
C47 C49 C39 119.8(3)
C47 C49 H49 120.1
C39 C49 H49 120.1
C55 C50 C1 118.2(3)
C55 C50 H50 120.9
C1 C50 H50 120.9
N1 C52 H52A 109.5
N1 C52 H52B 109.5
H52A C52 H52B 109.5
N1 C52 H52C 109.5
H52A C52 H52C 109.5
H52B C52 H52C 109.5
C45 C55 C50 120.1(3)
C45 C55 H55 119.9
C50 C55 H55 119.9
N9 C3 H20A 109.5
N9 C3 H3B 109.5
H20A C3 H3B 109.5
N9 C3 H3C 109.5
H20A C3 H3C 109.5
H3B C3 H3C 109.5
C1AA S1AA C4AA 90.2(2)
C2AA C1AA C24A 123.6(3)
C2AA C1AA S1AA 112.7(3)
C24A C1AA S1AA 123.7(2)
C1AA C2AA C3AA 114.6(5)
C1AA C2AA H2AA 122.7
C3AA C2AA H2AA 122.7
C4AA C3AA C2AA 111.8(5)
C4AA C3AA H3AA 124.1
C2AA C3AA H3AA 124.1
C3AA C4AA S1AA 110.8(4)
C3AA C4AA H4AA 124.6
S1AA C4AA H4AA 124.6
C3AB C2AB H2AB 122.9
C4AB C3AB C2AB 112.5(5)
C4AB C3AB H3AB 123.8
C2AB C3AB H3AB 123.8
C3AB C4AB S1AB 113.2(5)
C3AB C4AB H4AB 123.4
S1AB C4AB H4AB 123.4
N1 C24A C33 106.3(2)
N1 C24A C1AA 126.5(2)
C33 C24A C1AA 127.3(2)
C1AC S1AC C4AC 94.5(3)
C2AC C1AC C31C 129.6(5)
C2AC C1AC S1AC 111.1(5)
C31C C1AC S1AC 119.3(2)
C1AC C2AC C3AC 109.3(8)
C1AC C2AC H2AC 125.3
C3AC C2AC H2AC 125.3
C4AC C3AC C2AC 114.2(7)
C4AC C3AC H3AC 122.9
C2AC C3AC H3AC 122.9
C3AC C4AC S1AC 110.9(6)
C3AC C4AC H4AC 124.6
S1AC C4AC H4AC 124.6
C3AD C2AD H2AD 125.4
C4AD C3AD C2AD 114.5(8)
C4AD C3AD H3AD 122.8
C2AD C3AD H3AD 122.7
C3AD C4AD S1AD 110.4(7)
C3AD C4AD H4AD 124.8
S1AD C4AD H4AD 124.8
N14 C31C C36 106.4(2)
N14 C31C C1AC 125.6(2)
C36 C31C C1AC 127.9(2)
C4A S1A C1A 92.8(2)
C2A C1A C24 131.5(4)
C2A C1A S1A 110.3(4)
C24 C1A S1A 118.10(18)
C1A C2A C3A 112.7(6)
C1A C2A H2A 123.7
C3A C2A H2A 123.7
C4A C3A C2A 112.1(6)
C4A C3A H3A 123.9
C2A C3A H3A 123.9
C3A C4A S1A 112.0(5)
C3A C4A H4A 124.0
S1A C4A H4A 124.0
C3AE C2AE H2AE 123.8
C4AE C3AE C2AE 112.0(6)
C4AE C3AE H3AE 124.0
C2AE C3AE H3AE 124.0
C3AE C4AE S1AE 111.7(6)
C3AE C4AE H4AE 124.2
S1AE C4AE H4AE 124.2
N9 C24 C26 105.9(2)
N9 C24 C1A 125.9(2)
C26 C24 C1A 128.2(2)
C1AF S1AF C4AF 91.9(2)
C2AF C1AF C31 123.9(5)
C2AF C1AF S1AF 110.3(5)
C31 C1AF S1AF 125.7(2)
C1AF C2AF C3AF 114.8(7)
C1AF C2AF H2AF 122.6
C3AF C2AF H2AF 122.6
C4AF C3AF C2AF 111.2(6)
C4AF C3AF H3AF 124.4
C2AF C3AF H3AF 124.4
C3AF C4AF S1AF 111.9(5)
C3AF C4AF H4AF 124.0
S1AF C4AF H4AF 124.0
C3AG C2AG H2AG 122.6
C4AG C3AG C2AG 111.1(7)
C4AG C3AG H3AG 124.5
C2AG C3AG H3AG 124.5
C3AG C4AG S1AG 111.8(6)
C3AG C4AG H4AG 124.1
S1AG C4AG H4AG 124.1
C42 C31 N12 106.1(2)
C42 C31 C1AF 127.5(3)
N12 C31 C1AF 126.3(3)

loop_
_geom_bond_atom_site_label_1
_geom_bond_atom_site_label_2
_geom_bond_distance
N6 C23 1.346(3)
N6 C19 1.342(3)
N7 C27 1.347(3)
N7 N1 1.357(3)
N8 C1 1.341(3)
N8 C22 1.344(3)
N9 N13 1.356(3)
N9 C24 1.369(3)
N9 C3 1.458(4)
C1 C50 1.394(4)
C1 C18 1.468(3)
N11 C18 1.340(3)
N11 N14 1.357(3)
N12 N2 1.359(3)
N12 C31 1.367(4)
N12 C43 1.461(4)
N13 C30 1.342(3)
N14 C31C 1.361(3)
N14 C40 1.459(4)
N1 C24A 1.365(3)
N1 C52 1.466(3)
N2 C35 1.340(3)
C18 C36 1.399(3)
C19 C47 1.394(4)
C19 C30 1.472(4)
C22 C45 1.397(4)
C22 C35 1.473(4)
C23 C39 1.394(4)
C23 C27 1.475(4)
C26 C24 1.385(3)
C26 C30 1.394(3)
C26 H26 0.9400
C27 C33 1.398(3)
C33 C24A 1.386(3)
C33 H33 0.9400
C35 C42 1.400(4)
C36 C31C 1.383(4)
C36 H36 0.9400
C39 C49 1.383(5)
C39 H39 0.9400
C40 H40A 0.9700
C40 H40B 0.9700
C40 H40C 0.9700
C42 C31 1.376(4)
C42 H42 0.9400
C43 H43A 0.9700
C43 H43B 0.9700
C43 H43C 0.9700
C45 C55 1.376(5)
C45 H45 0.9400
C47 C49 1.377(5)
C47 H47 0.9400
C49 H49 0.9400
C50 C55 1.380(5)
C50 H50 0.9400
C52 H52A 0.9700
C52 H52B 0.9700
C52 H52C 0.9700
C55 H55 0.9400
C3 H20A 0.9700
C3 H3B 0.9700
C3 H3C 0.9700
S1AA C1AA 1.717(3)
S1AA C4AA 1.764(6)
C1AA C2AA 1.318(6)
C1AA C24A 1.459(4)
C2AA C3AA 1.409(7)
C2AA H2AA 0.9400
C3AA C4AA 1.364(7)
C3AA H3AA 0.9400
C4AA H4AA 0.9400
S1AB C4AB 1.708(6)
C2AB C3AB 1.408(8)
C2AB H2AB 0.9400
C3AB C4AB 1.352(8)
C3AB H3AB 0.9400
C4AB H4AB 0.9400
S1AC C1AC 1.685(3)
S1AC C4AC 1.679(5)
C1AC C2AC 1.391(10)
C1AC C31C 1.453(4)
C2AC C3AC 1.460(12)
C2AC H2AC 0.9400
C3AC C4AC 1.334(7)
C3AC H3AC 0.9400
C4AC H4AC 0.9400
S1AD C4AD 1.688(7)
C2AD C3AD 1.460(12)
C2AD H2AD 0.9400
C3AD C4AD 1.333(8)
C3AD H3AD 0.9400
C4AD H4AD 0.9400
S1A C4A 1.701(5)
S1A C1A 1.725(3)
C1A C2A 1.355(7)
C1A C24 1.459(4)
C2A C3A 1.453(9)
C2A H2A 0.9400
C3A C4A 1.342(6)
C3A H3A 0.9400
C4A H4A 0.9400
S1AE C4AE 1.708(6)
C2AE C3AE 1.455(10)
C2AE H2AE 0.9400
C3AE C4AE 1.344(7)
C3AE H3AE 0.9400
C4AE H4AE 0.9400
S1AF C1AF 1.712(3)
S1AF C4AF 1.726(6)
C1AF C2AF 1.339(9)
C1AF C31 1.462(4)
C2AF C3AF 1.424(11)
C2AF H2AF 0.9400
C3AF C4AF 1.339(6)
C3AF H3AF 0.9400
C4AF H4AF 0.9400
S1AG C4AG 1.728(8)
C2AG C3AG 1.424(12)
C2AG H2AG 0.9400
C3AG C4AG 1.341(7)
C3AG H3AG 0.9400
C4AG H4AG 0.9400

loop_
_geom_torsion_atom_site_label_1
_geom_torsion_atom_site_label_2
_geom_torsion_atom_site_label_3
_geom_torsion_atom_site_label_4
_geom_torsion
C22 N8 C1 C50 0.5(4)
C22 N8 C1 C18 179.7(2)
C24 N9 N13 C30 -0.2(3)
C3 N9 N13 C30 -177.9(3)
C18 N11 N14 C31C 0.2(3)
C18 N11 N14 C40 -179.9(3)
C27 N7 N1 C24A 0.1(3)
C27 N7 N1 C52 179.4(3)
C31 N12 N2 C35 0.3(3)
C43 N12 N2 C35 178.7(3)
N14 N11 C18 C36 0.1(3)
N14 N11 C18 C1 -179.7(2)
N8 C1 C18 N11 176.1(2)
C50 C1 C18 N11 -4.8(4)
N8 C1 C18 C36 -3.8(4)
C50 C1 C18 C36 175.4(3)
C23 N6 C19 C47 0.0(4)
C23 N6 C19 C30 178.3(2)
C1 N8 C22 C45 0.4(4)
C1 N8 C22 C35 -178.4(2)
C19 N6 C23 C39 0.5(4)
C19 N6 C23 C27 -178.5(2)
N1 N7 C27 C33 -0.1(3)
N1 N7 C27 C23 -179.9(2)
N6 C23 C27 N7 -179.4(2)
C39 C23 C27 N7 1.5(4)
N6 C23 C27 C33 0.8(4)
C39 C23 C27 C33 -178.3(3)
N9 N13 C30 C26 -0.1(3)
N9 N13 C30 C19 178.5(2)
C24 C26 C30 N13 0.3(3)
C24 C26 C30 C19 -178.1(3)
N6 C19 C30 N13 178.2(2)
C47 C19 C30 N13 -3.4(4)
N6 C19 C30 C26 -3.5(4)
C47 C19 C30 C26 174.9(3)
N7 C27 C33 C24A 0.0(3)
C23 C27 C33 C24A 179.9(3)
N12 N2 C35 C42 -0.3(3)
N12 N2 C35 C22 -178.7(2)
N8 C22 C35 N2 -177.9(2)
C45 C22 C35 N2 3.3(4)
N8 C22 C35 C42 4.0(4)
C45 C22 C35 C42 -174.8(3)
N11 C18 C36 C31C -0.4(3)
C1 C18 C36 C31C 179.5(2)
N6 C23 C39 C49 -0.4(5)
C27 C23 C39 C49 178.6(3)
N2 C35 C42 C31 0.3(3)
C22 C35 C42 C31 178.5(2)
N8 C22 C45 C55 -0.9(5)
C35 C22 C45 C55 177.8(3)
N6 C19 C47 C49 -0.6(5)
C30 C19 C47 C49 -178.8(3)
C19 C47 C49 C39 0.7(5)
C23 C39 C49 C47 -0.2(5)
N8 C1 C50 C55 -1.0(5)
C18 C1 C50 C55 179.9(3)
C22 C45 C55 C50 0.4(6)
C1 C50 C55 C45 0.5(6)
C4AA S1AA C1AA C2AA 0.07(15)
C4AA S1AA C1AA C24A -179.1(3)
C24A C1AA C2AA C3AA 179.5(3)
S1AA C1AA C2AA C3AA 0.3(2)
C1AA C2AA C3AA C4AA -0.6(4)
C2AA C3AA C4AA S1AA 0.6(4)
C1AA S1AA C4AA C3AA -0.4(3)
C2AB C3AB C4AB S1AB -0.3(4)
N7 N1 C24A C33 0.0(3)
C52 N1 C24A C33 -179.3(3)
N7 N1 C24A C1AA 179.4(2)
C52 N1 C24A C1AA 0.2(5)
C27 C33 C24A N1 0.0(3)
C27 C33 C24A C1AA -179.4(2)
C2AA C1AA C24A N1 -172.3(3)
S1AA C1AA C24A N1 6.8(4)
C2AA C1AA C24A C33 7.1(4)
S1AA C1AA C24A C33 -173.8(2)
C4AC S1AC C1AC C2AC -0.45(15)
C4AC S1AC C1AC C31C 179.0(3)
C31C C1AC C2AC C3AC -179.1(4)
S1AC C1AC C2AC C3AC 0.27(19)
C1AC C2AC C3AC C4AC 0.1(4)
C2AC C3AC C4AC S1AC -0.4(5)
C1AC S1AC C4AC C3AC 0.5(3)
C2AD C3AD C4AD S1AD 0.4(5)
N11 N14 C31C C36 -0.4(3)
C40 N14 C31C C36 179.7(3)
N11 N14 C31C C1AC 177.9(2)
C40 N14 C31C C1AC -2.0(5)
C18 C36 C31C N14 0.5(3)
C18 C36 C31C C1AC -177.8(2)
C2AC C1AC C31C N14 -3.9(4)
S1AC C1AC C31C N14 176.7(2)
C2AC C1AC C31C C36 174.0(3)
S1AC C1AC C31C C36 -5.4(4)
C4A S1A C1A C2A -0.08(14)
C4A S1A C1A C24 177.6(3)
C24 C1A C2A C3A -177.4(4)
S1A C1A C2A C3A -0.07(19)
C1A C2A C3A C4A 0.2(4)
C2A C3A C4A S1A -0.3(4)
C1A S1A C4A C3A 0.2(3)
C2AE C3AE C4AE S1AE -0.1(5)
N13 N9 C24 C26 0.4(3)
C3 N9 C24 C26 177.7(3)
N13 N9 C24 C1A 179.9(2)
C3 N9 C24 C1A -2.8(5)
C30 C26 C24 N9 -0.4(3)
C30 C26 C24 C1A -179.9(3)
C2A C1A C24 N9 -0.2(4)
S1A C1A C24 N9 -177.3(2)
C2A C1A C24 C26 179.3(3)
S1A C1A C24 C26 2.1(4)
C4AF S1AF C1AF C2AF -0.13(15)
C4AF S1AF C1AF C31 -177.3(4)
C31 C1AF C2AF C3AF 177.1(4)
S1AF C1AF C2AF C3AF -0.1(2)
C1AF C2AF C3AF C4AF 0.4(4)
C2AF C3AF C4AF S1AF -0.5(4)
C1AF S1AF C4AF C3AF 0.4(3)
C2AG C3AG C4AG S1AG 0.0(5)
C35 C42 C31 N12 -0.1(3)
C35 C42 C31 C1AF -178.1(3)
N2 N12 C31 C42 -0.1(3)
C43 N12 C31 C42 -178.3(3)
N2 N12 C31 C1AF 178.0(2)
C43 N12 C31 C1AF -0.2(5)
C2AF C1AF C31 C42 -13.4(4)
S1AF C1AF C31 C42 163.4(3)
C2AF C1AF C31 N12 168.9(3)
S1AF C1AF C31 N12 -14.3(4)
